data_7708290
loop_
_publ_author_name
'Saraiva Vilas Boas de Almeida, Patr\'icia Saraiva Vilas Boas'
'de Arruda, Henrique Jefferson'
'Sousa, Gleyton Silva'
'Vit\'orio, Felipe'
'Fran\,ca, Jos\'e'
'Ferreira, Larissa'
'Guedes, Guilherme P.'
'Silva, Heveline'
'K\"ummerle, Arthur Eugen'
'Neves, Amanda Porto'

_publ_section_title
;
 Cytotoxic evaluation and DNA interaction of RuII-bipy complexes
 containing coumarin-based ligands
;
_journal_name_full 'Dalton Transactions'
_journal_paper_doi 10.1039/D1DT01567B
_journal_year 2021
_chemical_formula_moiety 'C38 H36 N5 O5 Ru, F6 P'
_chemical_formula_sum 'C38 H36 F6 N5 O5 P Ru'
_chemical_formula_weight 888.76
_space_group_crystal_system monoclinic
_space_group_IT_number 15
_space_group_name_Hall '-C 2yc'
_space_group_name_H-M_alt 'C 1 2/c 1'
_atom_sites_solution_hydrogens geom
_atom_sites_solution_primary difmap
_audit_creation_date 2020-03-26
_audit_creation_method
;
Olex2 1.3
(compiled 2020.02.04 svn.rd84adfe8 for OlexSys, GUI svn.r6032)
;
_audit_update_record
;
2021-04-12 deposited with the CCDC.	2021-09-14 downloaded from the CCDC.
;
_cell_angle_alpha 90
_cell_angle_beta 110.5490(10)
_cell_angle_gamma 90
_cell_formula_units_Z 8
_cell_length_a 28.3360(12)
_cell_length_b 10.5670(3)
_cell_length_c 26.8770(9)
_cell_measurement_reflns_used 9913
_cell_measurement_temperature 298.15
_cell_measurement_theta_max 26.21
_cell_measurement_theta_min 2.32
_cell_volume 7535.6(5)
_computing_cell_refinement 'APEX3 v2017.3-0 (Bruker AXS)'
_computing_data_collection 'Bruker Instrument Service vV6.2.6'
_computing_data_reduction 'SAINT V8.38A (Bruker AXS Inc., 2017)'
_computing_molecular_graphics 'Mercury 4.3.1 (Macrae et al., 2020)'
_computing_publication_material 'Olex2 1.3 (Dolomanov et al., 2009)'
_computing_structure_refinement 'SHELXL 2014/7 (Sheldrick, 2015)'
_computing_structure_solution 'SHELXS-97 (Sheldrick 2008)'
_diffrn_ambient_temperature 298.15
_diffrn_measured_fraction_theta_full 0.998
_diffrn_measured_fraction_theta_max 0.998
_diffrn_measurement_device_type 'Bruker D8-Venture'
_diffrn_measurement_method '\f and \w scans'
_diffrn_radiation_type MoK\a
_diffrn_radiation_wavelength 0.71073
_diffrn_reflns_av_R_equivalents 0.0521
_diffrn_reflns_av_unetI/netI 0.0325
_diffrn_reflns_Laue_measured_fraction_full 0.998
_diffrn_reflns_Laue_measured_fraction_max 0.998
_diffrn_reflns_limit_h_max 33
_diffrn_reflns_limit_h_min -32
_diffrn_reflns_limit_k_max 12
_diffrn_reflns_limit_k_min -12
_diffrn_reflns_limit_l_max 31
_diffrn_reflns_limit_l_min -31
_diffrn_reflns_number 41132
_diffrn_reflns_point_group_measured_fraction_full 0.998
_diffrn_reflns_point_group_measured_fraction_max 0.998
_diffrn_reflns_theta_full 25.027
_diffrn_reflns_theta_max 25.027
_diffrn_reflns_theta_min 2.323
_diffrn_source_current 1.0
_diffrn_source_power 0.05
_diffrn_source_voltage 50.0
_diffrn_standards_number 0
_exptl_absorpt_coefficient_mu 0.539
_exptl_absorpt_correction_T_max 0.7454
_exptl_absorpt_correction_T_min 0.6802
_exptl_absorpt_correction_type multi-scan
_exptl_absorpt_process_details
;
SADABS-2016/2 (Bruker,2016/2) was used for absorption correction.
wR2(int) was 0.0779 before and 0.0546 after correction.
The Ratio of minimum to maximum transmission is 0.9125.
The \l/2 correction factor is Not present.
;
_exptl_crystal_colour purple
_exptl_crystal_density_diffrn 1.567
_exptl_crystal_description block
_exptl_crystal_F_000 3616
_exptl_crystal_recrystallization_method 'Re-crystallisation from solvent: Ethanol'
_exptl_crystal_size_max 0.244
_exptl_crystal_size_mid 0.228
_exptl_crystal_size_min 0.072
_refine_diff_density_max 0.462
_refine_diff_density_min -0.459
_refine_diff_density_rms 0.054
_refine_ls_extinction_coef 0.00021(6)
_refine_ls_extinction_expression Fc^*^=kFc[1+0.001xFc^2^\l^3^/sin(2\q)]^-1/4^
_refine_ls_extinction_method 'SHELXL-2014/7 (Sheldrick 2014'
_refine_ls_goodness_of_fit_ref 1.047
_refine_ls_hydrogen_treatment constr
_refine_ls_matrix_type full
_refine_ls_number_parameters 509
_refine_ls_number_reflns 6651
_refine_ls_number_restraints 0
_refine_ls_restrained_S_all 1.047
_refine_ls_R_factor_all 0.0520
_refine_ls_R_factor_gt 0.0360
_refine_ls_shift/su_max 0.001
_refine_ls_shift/su_mean 0.000
_refine_ls_structure_factor_coef Fsqd
_refine_ls_weighting_details 'w=1/[\s^2^(Fo^2^)+(0.0312P)^2^+14.2536P] where P=(Fo^2^+2Fc^2^)/3'
_refine_ls_weighting_scheme calc
_refine_ls_wR_factor_gt 0.0765
_refine_ls_wR_factor_ref 0.0839
_reflns_Friedel_coverage 0.000
_reflns_number_gt 5341
_reflns_number_total 6651
_reflns_threshold_expression 'I > 2\s(I)'
_cod_data_source_file d1dt01567b2.cif
_cod_data_source_block mo_p2bce2_patricia_0m_a
_cod_database_code 7708290
_shelx_shelxl_version_number 2014/7
_shelx_space_group_comment
;
The symmetry employed for this shelxl refinement is uniquely defined
by the following loop, which should always be used as a source of
symmetry information in preference to the above space-group names.
They are only intended as comments.
;
_shelx_estimated_absorpt_t_max 0.962
_shelx_estimated_absorpt_t_min 0.880
_olex2_refinement_description
;
1. Fixed Uiso
 At 1.2 times of:
  All C(H) groups, All C(H,H) groups
 At 1.5 times of:
  All C(H,H,H) groups
2.a Secondary CH2 refined with riding coordinates:
 C13(H13A,H13B), C17(H17A,H17B), C15(H15A,H15B)
2.b Aromatic/amide H refined with riding coordinates:
 C32(H32), C31(H31), C30(H30), C29(H29), C35(H35), C36(H36), C37(H37),
 C38(H38), C25(H25), C26(H26), C27(H27), C28(H28), C22(H22), C21(H21), C20(H20),
  C19(H19), C11(H11), C4(H4), C5(H5), C6(H6), C8(H8)
2.c Idealised Me refined as rotating group:
 C14(H14A,H14B,H14C), C18(H18A,H18B,H18C), C16(H16A,H16B,H16C)
;
_olex2_submission_special_instructions 'No special instructions were received'
_publcif_funding_html
;
;

loop_
_space_group_symop_operation_xyz
'x, y, z'
'-x, y, -z+1/2'
'x+1/2, y+1/2, z'
'-x+1/2, y+1/2, -z+1/2'
'-x, -y, -z'
'x, -y, z-1/2'
'-x+1/2, -y+1/2, -z'
'x+1/2, -y+1/2, z-1/2'

loop_
_atom_site_label
_atom_site_type_symbol
_atom_site_fract_x
_atom_site_fract_y
_atom_site_fract_z
_atom_site_U_iso_or_equiv
_atom_site_adp_type
_atom_site_occupancy
_atom_site_site_symmetry_order
_atom_site_calc_flag
_atom_site_refinement_flags_posn
_atom_site_refinement_flags_adp
_atom_site_refinement_flags_occupancy
_atom_site_disorder_assembly
_atom_site_disorder_group
Ru1 Ru 0.60766(2) 0.59544(2) 0.40949(2) 0.03441(9) Uani 1 1 d . . . . .
P1 P 0.46891(4) 1.08796(9) 0.36395(4) 0.0536(2) Uani 1 1 d . . . . .
O4 O 0.67635(8) 0.64827(19) 0.40350(8) 0.0412(5) Uani 1 1 d . . . . .
O3 O 0.64346(7) 0.49523(19) 0.47986(7) 0.0405(5) Uani 1 1 d . . . . .
F2 F 0.47678(10) 1.2118(2) 0.33475(8) 0.0831(7) Uani 1 1 d . . . . .
F4 F 0.51184(12) 1.0192(3) 0.35116(15) 0.1225(11) Uani 1 1 d . . . . .
F6 F 0.50755(9) 1.1417(2) 0.41771(9) 0.0886(8) Uani 1 1 d . . . . .
F3 F 0.42839(10) 1.0365(2) 0.31011(9) 0.0863(7) Uani 1 1 d . . . . .
F5 F 0.42452(10) 1.1554(2) 0.37665(10) 0.0902(8) Uani 1 1 d . . . . .
F1 F 0.45996(11) 0.9651(2) 0.39335(11) 0.1029(9) Uani 1 1 d . . . . .
N4 N 0.60319(9) 0.7557(2) 0.45088(9) 0.0379(6) Uani 1 1 d . . . . .
N5 N 0.54042(9) 0.5668(2) 0.41872(9) 0.0389(6) Uani 1 1 d . . . . .
N3 N 0.57912(9) 0.6723(2) 0.33580(9) 0.0382(6) Uani 1 1 d . . . . .
N2 N 0.60288(9) 0.4379(2) 0.36356(9) 0.0365(6) Uani 1 1 d . . . . .
O5 O 0.76010(9) 0.6587(2) 0.43235(9) 0.0621(7) Uani 1 1 d . . . . .
O2 O 0.79741(12) 0.3923(5) 0.55985(18) 0.172(2) Uani 1 1 d . . . . .
C10 C 0.69120(12) 0.4729(3) 0.49651(11) 0.0415(7) Uani 1 1 d . . . . .
O1 O 0.77350(9) 0.2563(3) 0.60610(10) 0.0677(8) Uani 1 1 d . . . . .
C34 C 0.56217(12) 0.7625(3) 0.46580(11) 0.0420(7) Uani 1 1 d . . . . .
C33 C 0.52661(12) 0.6567(3) 0.44756(12) 0.0443(8) Uani 1 1 d . . . . .
C32 C 0.48206(15) 0.6464(4) 0.45737(17) 0.0684(11) Uani 1 1 d . . . . .
H32 H 0.4732 0.7083 0.4771 0.082 Uiso 1 1 calc R U . . .
C31 C 0.45095(16) 0.5453(4) 0.4380(2) 0.0821(14) Uani 1 1 d . . . . .
H31 H 0.4210 0.5375 0.4446 0.098 Uiso 1 1 calc R U . . .
C30 C 0.46426(14) 0.4556(4) 0.40869(17) 0.0670(11) Uani 1 1 d . . . . .
H30 H 0.4433 0.3868 0.3947 0.080 Uiso 1 1 calc R U . . .
C29 C 0.50878(12) 0.4688(3) 0.40027(14) 0.0502(8) Uani 1 1 d . . . . .
H29 H 0.5177 0.4067 0.3807 0.060 Uiso 1 1 calc R U . . .
C35 C 0.55478(14) 0.8641(3) 0.49466(13) 0.0555(9) Uani 1 1 d . . . . .
H35 H 0.5269 0.8664 0.5053 0.067 Uiso 1 1 calc R U . . .
C36 C 0.58894(15) 0.9612(4) 0.50749(14) 0.0629(10) Uani 1 1 d . . . . .
H36 H 0.5846 1.0297 0.5272 0.075 Uiso 1 1 calc R U . . .
C37 C 0.62919(14) 0.9569(3) 0.49116(14) 0.0580(9) Uani 1 1 d . . . . .
H37 H 0.6520 1.0236 0.4985 0.070 Uiso 1 1 calc R U . . .
C38 C 0.63576(13) 0.8529(3) 0.46364(13) 0.0497(8) Uani 1 1 d . . . . .
H38 H 0.6639 0.8497 0.4534 0.060 Uiso 1 1 calc R U . . .
C24 C 0.57405(11) 0.5913(3) 0.29496(11) 0.0408(7) Uani 1 1 d . . . . .
C25 C 0.56209(14) 0.6354(4) 0.24320(13) 0.0564(9) Uani 1 1 d . . . . .
H25 H 0.5579 0.5786 0.2155 0.068 Uiso 1 1 calc R U . . .
C26 C 0.55654(16) 0.7624(4) 0.23314(15) 0.0677(11) Uani 1 1 d . . . . .
H26 H 0.5493 0.7930 0.1988 0.081 Uiso 1 1 calc R U . . .
C27 C 0.56186(16) 0.8437(4) 0.27438(15) 0.0669(11) Uani 1 1 d . . . . .
H27 H 0.5583 0.9304 0.2684 0.080 Uiso 1 1 calc R U . . .
C28 C 0.57248(13) 0.7965(3) 0.32456(13) 0.0535(9) Uani 1 1 d . . . . .
H28 H 0.5752 0.8527 0.3521 0.064 Uiso 1 1 calc R U . . .
C23 C 0.58375(11) 0.4580(3) 0.31014(11) 0.0404(7) Uani 1 1 d . . . . .
C22 C 0.57403(15) 0.3590(3) 0.27486(14) 0.0597(10) Uani 1 1 d . . . . .
H22 H 0.5609 0.3744 0.2385 0.072 Uiso 1 1 calc R U . . .
C21 C 0.58375(15) 0.2374(4) 0.29332(15) 0.0676(11) Uani 1 1 d . . . . .
H21 H 0.5771 0.1698 0.2697 0.081 Uiso 1 1 calc R U . . .
C20 C 0.60345(13) 0.2169(3) 0.34719(15) 0.0564(9) Uani 1 1 d . . . . .
H20 H 0.6104 0.1352 0.3606 0.068 Uiso 1 1 calc R U . . .
C19 C 0.61268(12) 0.3184(3) 0.38069(13) 0.0452(8) Uani 1 1 d . . . . .
H19 H 0.6264 0.3039 0.4171 0.054 Uiso 1 1 calc R U . . .
C12 C 0.71740(12) 0.6124(3) 0.43605(12) 0.0442(8) Uani 1 1 d . . . . .
C13 C 0.75716(14) 0.7550(4) 0.39405(14) 0.0616(10) Uani 1 1 d . . . . .
H13A H 0.7408 0.8298 0.4012 0.074 Uiso 1 1 calc R U . . .
H13B H 0.7380 0.7252 0.3585 0.074 Uiso 1 1 calc R U . . .
C14 C 0.81018(16) 0.7847(4) 0.39870(17) 0.0811(13) Uani 1 1 d . . . . .
H14A H 0.8282 0.8179 0.4335 0.122 Uiso 1 1 calc R U . . .
H14B H 0.8099 0.8463 0.3724 0.122 Uiso 1 1 calc R U . . .
H14C H 0.8264 0.7089 0.3933 0.122 Uiso 1 1 calc R U . . .
C11 C 0.72593(12) 0.5262(3) 0.47788(13) 0.0530(9) Uani 1 1 d . . . . .
H11 H 0.7593 0.5021 0.4952 0.064 Uiso 1 1 calc R U . . .
C3 C 0.70869(12) 0.3792(3) 0.54123(12) 0.0422(7) Uani 1 1 d . . . . .
C4 C 0.67479(12) 0.3200(3) 0.55826(12) 0.0420(7) Uani 1 1 d . . . . .
H4 H 0.6408 0.3396 0.5418 0.050 Uiso 1 1 calc R U . . .
C9 C 0.68840(12) 0.2296(3) 0.59984(12) 0.0419(7) Uani 1 1 d . . . . .
C5 C 0.65563(13) 0.1679(3) 0.62041(13) 0.0542(9) Uani 1 1 d . . . . .
H5 H 0.6214 0.1865 0.6064 0.065 Uiso 1 1 calc R U . . .
C6 C 0.67235(14) 0.0815(3) 0.66027(14) 0.0595(10) Uani 1 1 d . . . . .
H6 H 0.6494 0.0438 0.6733 0.071 Uiso 1 1 calc R U . . .
C7 C 0.72400(14) 0.0474(3) 0.68237(13) 0.0548(9) Uani 1 1 d . . . . .
C8 C 0.75723(13) 0.1098(3) 0.66253(13) 0.0523(9) Uani 1 1 d . . . . .
H8 H 0.7915 0.0921 0.6762 0.063 Uiso 1 1 calc R U . . .
C1 C 0.73876(12) 0.1976(3) 0.62269(12) 0.0446(8) Uani 1 1 d . . . . .
C2 C 0.76170(15) 0.3480(4) 0.56729(17) 0.0781(13) Uani 1 1 d . . . . .
N1 N 0.74017(13) -0.0431(3) 0.72109(13) 0.0720(10) Uani 1 1 d . . . . .
C17 C 0.79444(19) -0.0854(4) 0.74219(17) 0.0862(14) Uani 1 1 d . . . . .
H17A H 0.7961 -0.1734 0.7529 0.103 Uiso 1 1 calc R U . . .
H17B H 0.8086 -0.0789 0.7142 0.103 Uiso 1 1 calc R U . . .
C18 C 0.8243(2) -0.0085(7) 0.7876(2) 0.131(2) Uani 1 1 d . . . . .
H18A H 0.8247 0.0777 0.7764 0.197 Uiso 1 1 calc R U . . .
H18B H 0.8582 -0.0403 0.8014 0.197 Uiso 1 1 calc R U . . .
H18C H 0.8096 -0.0123 0.8148 0.197 Uiso 1 1 calc R U . . .
C15 C 0.70573(19) -0.0983(4) 0.74519(18) 0.0914(16) Uani 1 1 d . . . . .
H15A H 0.7199 -0.1775 0.7622 0.110 Uiso 1 1 calc R U . . .
H15B H 0.6740 -0.1175 0.7172 0.110 Uiso 1 1 calc R U . . .
C16 C 0.6958(2) -0.0154(7) 0.7850(2) 0.125(2) Uani 1 1 d . . . . .
H16A H 0.7266 -0.0011 0.8142 0.187 Uiso 1 1 calc R U . . .
H16B H 0.6718 -0.0555 0.7977 0.187 Uiso 1 1 calc R U . . .
H16C H 0.6825 0.0641 0.7688 0.187 Uiso 1 1 calc R U . . .

loop_
_atom_site_aniso_label
_atom_site_aniso_U_11
_atom_site_aniso_U_22
_atom_site_aniso_U_33
_atom_site_aniso_U_23
_atom_site_aniso_U_13
_atom_site_aniso_U_12
Ru1 0.03278(14) 0.03586(14) 0.03029(13) -0.00043(10) 0.00568(9) 0.00377(11)
P1 0.0648(6) 0.0455(5) 0.0533(5) -0.0026(4) 0.0241(5) -0.0047(5)
O4 0.0351(12) 0.0494(12) 0.0365(11) 0.0067(9) 0.0094(10) 0.0024(10)
O3 0.0328(12) 0.0482(12) 0.0361(11) 0.0071(9) 0.0066(9) 0.0055(9)
F2 0.120(2) 0.0608(14) 0.0660(14) 0.0050(11) 0.0303(14) -0.0225(13)
F4 0.107(2) 0.0874(19) 0.206(3) -0.036(2) 0.096(2) 0.0013(17)
F6 0.0817(18) 0.0982(18) 0.0666(15) -0.0005(13) 0.0021(13) -0.0168(14)
F3 0.110(2) 0.0830(16) 0.0631(14) -0.0211(12) 0.0269(14) -0.0309(15)
F5 0.0785(17) 0.0951(18) 0.1053(19) -0.0274(15) 0.0425(15) -0.0002(14)
F1 0.111(2) 0.0804(17) 0.110(2) 0.0352(15) 0.0297(17) -0.0164(15)
N4 0.0382(15) 0.0388(14) 0.0322(13) -0.0025(10) 0.0069(11) 0.0018(11)
N5 0.0354(14) 0.0379(14) 0.0390(13) 0.0009(11) 0.0074(11) 0.0053(11)
N3 0.0340(14) 0.0397(14) 0.0358(13) 0.0019(11) 0.0059(11) 0.0040(11)
N2 0.0293(13) 0.0387(14) 0.0384(13) -0.0006(10) 0.0080(11) 0.0050(10)
O5 0.0419(14) 0.0789(17) 0.0623(15) 0.0296(13) 0.0142(12) -0.0031(12)
O2 0.0401(18) 0.261(5) 0.200(4) 0.189(4) 0.022(2) 0.012(2)
C10 0.0399(19) 0.0427(17) 0.0368(16) 0.0010(13) 0.0071(14) 0.0015(14)
O1 0.0374(14) 0.0890(19) 0.0730(17) 0.0459(15) 0.0149(12) 0.0097(13)
C34 0.0429(19) 0.0459(18) 0.0346(16) 0.0005(13) 0.0104(14) 0.0059(14)
C33 0.0414(19) 0.0431(17) 0.0482(18) 0.0003(14) 0.0154(15) 0.0066(15)
C32 0.059(3) 0.058(2) 0.102(3) -0.013(2) 0.045(2) 0.003(2)
C31 0.053(3) 0.064(3) 0.144(4) -0.015(3) 0.053(3) -0.004(2)
C30 0.043(2) 0.051(2) 0.109(3) -0.012(2) 0.029(2) -0.0058(17)
C29 0.042(2) 0.0413(18) 0.063(2) -0.0074(16) 0.0127(17) -0.0007(15)
C35 0.058(2) 0.057(2) 0.053(2) -0.0142(17) 0.0220(18) 0.0032(18)
C36 0.072(3) 0.056(2) 0.057(2) -0.0231(18) 0.017(2) 0.002(2)
C37 0.059(2) 0.049(2) 0.060(2) -0.0180(17) 0.0136(19) -0.0096(18)
C38 0.044(2) 0.0519(19) 0.0506(19) -0.0067(16) 0.0132(16) -0.0044(16)
C24 0.0368(17) 0.0460(17) 0.0370(16) 0.0013(14) 0.0097(13) 0.0044(14)
C25 0.064(2) 0.068(2) 0.0359(18) 0.0007(16) 0.0155(16) 0.0092(19)
C26 0.084(3) 0.070(3) 0.046(2) 0.0177(19) 0.019(2) 0.013(2)
C27 0.088(3) 0.049(2) 0.057(2) 0.0150(18) 0.018(2) 0.007(2)
C28 0.064(2) 0.0404(18) 0.0476(19) 0.0028(15) 0.0092(17) 0.0061(16)
C23 0.0365(17) 0.0473(17) 0.0357(16) -0.0068(14) 0.0107(13) 0.0038(14)
C22 0.072(3) 0.056(2) 0.045(2) -0.0108(17) 0.0122(18) 0.0071(19)
C21 0.080(3) 0.051(2) 0.064(2) -0.0195(19) 0.016(2) 0.004(2)
C20 0.054(2) 0.0402(18) 0.073(2) -0.0043(17) 0.0190(19) 0.0089(16)
C19 0.0404(19) 0.0422(18) 0.0490(19) 0.0044(14) 0.0107(15) 0.0099(14)
C12 0.0388(18) 0.0479(19) 0.0430(17) 0.0050(14) 0.0104(15) 0.0007(15)
C13 0.063(2) 0.070(2) 0.051(2) 0.0180(18) 0.0183(18) -0.0041(19)
C14 0.074(3) 0.092(3) 0.083(3) 0.026(3) 0.036(2) -0.013(2)
C11 0.0334(18) 0.065(2) 0.055(2) 0.0247(18) 0.0089(15) 0.0045(16)
C3 0.0351(17) 0.0458(18) 0.0414(17) 0.0070(14) 0.0082(14) 0.0019(14)
C4 0.0337(17) 0.0463(18) 0.0404(17) 0.0033(14) 0.0059(14) 0.0024(14)
C9 0.0415(19) 0.0424(17) 0.0392(16) 0.0019(13) 0.0108(14) -0.0046(14)
C5 0.041(2) 0.063(2) 0.052(2) 0.0084(17) 0.0083(16) -0.0058(17)
C6 0.054(2) 0.062(2) 0.059(2) 0.0160(18) 0.0155(18) -0.0187(18)
C7 0.066(2) 0.0445(18) 0.0456(19) 0.0062(15) 0.0097(17) -0.0099(17)
C8 0.048(2) 0.051(2) 0.0512(19) 0.0137(16) 0.0101(16) 0.0050(16)
C1 0.0422(19) 0.0450(18) 0.0454(18) 0.0051(14) 0.0137(15) -0.0010(15)
C2 0.041(2) 0.106(3) 0.084(3) 0.055(3) 0.017(2) 0.007(2)
N1 0.076(2) 0.066(2) 0.064(2) 0.0278(17) 0.0118(18) -0.0064(18)
C17 0.107(4) 0.079(3) 0.064(3) 0.023(2) 0.019(3) 0.008(3)
C18 0.119(5) 0.173(6) 0.096(4) -0.021(4) 0.031(4) 0.026(5)
C15 0.099(4) 0.083(3) 0.076(3) 0.037(3) 0.009(3) -0.026(3)
C16 0.121(5) 0.177(6) 0.084(4) 0.014(4) 0.046(3) -0.042(4)

loop_
_atom_type_symbol
_atom_type_description
_atom_type_scat_dispersion_real
_atom_type_scat_dispersion_imag
_atom_type_scat_source
C C 0.0033 0.0016 'International Tables Vol C Tables 4.2.6.8 and 6.1.1.4'
H H 0.0000 0.0000 'International Tables Vol C Tables 4.2.6.8 and 6.1.1.4'
F F 0.0171 0.0103 'International Tables Vol C Tables 4.2.6.8 and 6.1.1.4'
N N 0.0061 0.0033 'International Tables Vol C Tables 4.2.6.8 and 6.1.1.4'
O O 0.0106 0.0060 'International Tables Vol C Tables 4.2.6.8 and 6.1.1.4'
P P 0.1023 0.0942 'International Tables Vol C Tables 4.2.6.8 and 6.1.1.4'
Ru Ru -1.2594 0.8363 'International Tables Vol C Tables 4.2.6.8 and 6.1.1.4'

loop_
_exptl_crystal_face_index_h
_exptl_crystal_face_index_k
_exptl_crystal_face_index_l
_exptl_crystal_face_perp_dist
0.00 1.00 0.00 0.0680
0.00 -1.00 0.00 0.1220
4.00 0.00 -1.00 0.1100
-4.00 0.00 1.00 0.0630
0.00 0.00 1.00 0.0310
0.00 0.00 -1.00 0.0360

loop_
_geom_angle_atom_site_label_1
_geom_angle_atom_site_label_2
_geom_angle_atom_site_label_3
_geom_angle
_geom_angle_site_symmetry_1
_geom_angle_site_symmetry_3
_geom_angle_publ_flag
O4 Ru1 O3 92.05(8) . . ?
N4 Ru1 O4 93.32(9) . . ?
N4 Ru1 O3 91.72(8) . . ?
N5 Ru1 O4 172.66(9) . . ?
N5 Ru1 O3 89.55(9) . . ?
N5 Ru1 N4 79.48(10) . . ?
N5 Ru1 N2 94.96(10) . . ?
N3 Ru1 O4 83.14(9) . . ?
N3 Ru1 O3 170.38(9) . . ?
N3 Ru1 N4 96.85(9) . . ?
N3 Ru1 N5 96.28(10) . . ?
N3 Ru1 N2 79.50(9) . . ?
N2 Ru1 O4 92.13(9) . . ?
N2 Ru1 O3 92.41(8) . . ?
N2 Ru1 N4 173.04(9) . . ?
F2 P1 F3 90.79(13) . . ?
F2 P1 F5 89.74(15) . . ?
F2 P1 F1 178.77(17) . . ?
F4 P1 F2 91.11(16) . . ?
F4 P1 F6 91.46(17) . . ?
F4 P1 F3 90.57(17) . . ?
F4 P1 F5 178.83(17) . . ?
F4 P1 F1 90.11(17) . . ?
F6 P1 F2 89.03(13) . . ?
F6 P1 F3 177.96(16) . . ?
F6 P1 F5 89.36(14) . . ?
F6 P1 F1 91.12(14) . . ?
F5 P1 F3 88.61(14) . . ?
F5 P1 F1 89.03(16) . . ?
F1 P1 F3 89.01(14) . . ?
C12 O4 Ru1 122.1(2) . . ?
C10 O3 Ru1 121.53(19) . . ?
C34 N4 Ru1 115.17(19) . . ?
C38 N4 Ru1 127.0(2) . . ?
C38 N4 C34 117.9(3) . . ?
C33 N5 Ru1 115.7(2) . . ?
C29 N5 Ru1 127.1(2) . . ?
C29 N5 C33 117.2(3) . . ?
C24 N3 Ru1 115.42(19) . . ?
C28 N3 Ru1 125.9(2) . . ?
C28 N3 C24 117.8(3) . . ?
C23 N2 Ru1 115.27(19) . . ?
C19 N2 Ru1 126.7(2) . . ?
C19 N2 C23 117.8(3) . . ?
C12 O5 C13 119.2(3) . . ?
O3 C10 C11 126.8(3) . . ?
O3 C10 C3 114.2(3) . . ?
C11 C10 C3 119.1(3) . . ?
C1 O1 C2 123.8(3) . . ?
N4 C34 C33 114.8(3) . . ?
N4 C34 C35 121.4(3) . . ?
C35 C34 C33 123.8(3) . . ?
N5 C33 C34 114.7(3) . . ?
N5 C33 C32 121.1(3) . . ?
C32 C33 C34 124.2(3) . . ?
C33 C32 H32 120.1 . . ?
C31 C32 C33 119.9(4) . . ?
C31 C32 H32 120.1 . . ?
C32 C31 H31 120.3 . . ?
C30 C31 C32 119.4(4) . . ?
C30 C31 H31 120.3 . . ?
C31 C30 H30 120.6 . . ?
C29 C30 C31 118.9(4) . . ?
C29 C30 H30 120.6 . . ?
N5 C29 C30 123.6(3) . . ?
N5 C29 H29 118.2 . . ?
C30 C29 H29 118.2 . . ?
C34 C35 H35 120.3 . . ?
C36 C35 C34 119.4(3) . . ?
C36 C35 H35 120.3 . . ?
C35 C36 H36 120.2 . . ?
C37 C36 C35 119.5(3) . . ?
C37 C36 H36 120.2 . . ?
C36 C37 H37 120.4 . . ?
C36 C37 C38 119.2(3) . . ?
C38 C37 H37 120.4 . . ?
N4 C38 C37 122.6(3) . . ?
N4 C38 H38 118.7 . . ?
C37 C38 H38 118.7 . . ?
N3 C24 C25 121.1(3) . . ?
N3 C24 C23 115.1(2) . . ?
C25 C24 C23 123.8(3) . . ?
C24 C25 H25 120.1 . . ?
C26 C25 C24 119.8(3) . . ?
C26 C25 H25 120.1 . . ?
C25 C26 H26 120.5 . . ?
C25 C26 C27 119.0(3) . . ?
C27 C26 H26 120.5 . . ?
C26 C27 H27 120.2 . . ?
C26 C27 C28 119.5(3) . . ?
C28 C27 H27 120.2 . . ?
N3 C28 C27 122.8(3) . . ?
N3 C28 H28 118.6 . . ?
C27 C28 H28 118.6 . . ?
N2 C23 C24 114.2(2) . . ?
N2 C23 C22 121.2(3) . . ?
C22 C23 C24 124.6(3) . . ?
C23 C22 H22 120.1 . . ?
C21 C22 C23 119.9(3) . . ?
C21 C22 H22 120.1 . . ?
C22 C21 H21 120.5 . . ?
C22 C21 C20 119.1(3) . . ?
C20 C21 H21 120.5 . . ?
C21 C20 H20 120.5 . . ?
C19 C20 C21 118.9(3) . . ?
C19 C20 H20 120.5 . . ?
N2 C19 C20 123.1(3) . . ?
N2 C19 H19 118.5 . . ?
C20 C19 H19 118.5 . . ?
O4 C12 O5 118.8(3) . . ?
O4 C12 C11 128.2(3) . . ?
O5 C12 C11 113.0(3) . . ?
O5 C13 H13A 110.4 . . ?
O5 C13 H13B 110.4 . . ?
O5 C13 C14 106.6(3) . . ?
H13A C13 H13B 108.6 . . ?
C14 C13 H13A 110.4 . . ?
C14 C13 H13B 110.4 . . ?
C13 C14 H14A 109.5 . . ?
C13 C14 H14B 109.5 . . ?
C13 C14 H14C 109.5 . . ?
H14A C14 H14B 109.5 . . ?
H14A C14 H14C 109.5 . . ?
H14B C14 H14C 109.5 . . ?
C10 C11 C12 128.0(3) . . ?
C10 C11 H11 116.0 . . ?
C12 C11 H11 116.0 . . ?
C4 C3 C10 120.1(3) . . ?
C4 C3 C2 117.9(3) . . ?
C2 C3 C10 122.0(3) . . ?
C3 C4 H4 118.3 . . ?
C3 C4 C9 123.3(3) . . ?
C9 C4 H4 118.3 . . ?
C5 C9 C4 126.3(3) . . ?
C1 C9 C4 117.9(3) . . ?
C1 C9 C5 115.8(3) . . ?
C9 C5 H5 119.0 . . ?
C6 C5 C9 121.9(3) . . ?
C6 C5 H5 119.0 . . ?
C5 C6 H6 119.2 . . ?
C5 C6 C7 121.5(3) . . ?
C7 C6 H6 119.2 . . ?
C8 C7 C6 117.0(3) . . ?
N1 C7 C6 121.1(3) . . ?
N1 C7 C8 121.9(4) . . ?
C7 C8 H8 120.3 . . ?
C1 C8 C7 119.5(3) . . ?
C1 C8 H8 120.3 . . ?
O1 C1 C9 119.6(3) . . ?
O1 C1 C8 116.1(3) . . ?
C8 C1 C9 124.3(3) . . ?
O2 C2 O1 114.1(3) . . ?
O2 C2 C3 128.6(3) . . ?
O1 C2 C3 117.3(3) . . ?
C7 N1 C17 121.2(3) . . ?
C7 N1 C15 121.1(4) . . ?
C15 N1 C17 117.6(3) . . ?
N1 C17 H17A 109.4 . . ?
N1 C17 H17B 109.4 . . ?
H17A C17 H17B 108.0 . . ?
C18 C17 N1 111.3(4) . . ?
C18 C17 H17A 109.4 . . ?
C18 C17 H17B 109.4 . . ?
C17 C18 H18A 109.5 . . ?
C17 C18 H18B 109.5 . . ?
C17 C18 H18C 109.5 . . ?
H18A C18 H18B 109.5 . . ?
H18A C18 H18C 109.5 . . ?
H18B C18 H18C 109.5 . . ?
N1 C15 H15A 108.7 . . ?
N1 C15 H15B 108.7 . . ?
N1 C15 C16 114.0(4) . . ?
H15A C15 H15B 107.6 . . ?
C16 C15 H15A 108.7 . . ?
C16 C15 H15B 108.7 . . ?
C15 C16 H16A 109.5 . . ?
C15 C16 H16B 109.5 . . ?
C15 C16 H16C 109.5 . . ?
H16A C16 H16B 109.5 . . ?
H16A C16 H16C 109.5 . . ?
H16B C16 H16C 109.5 . . ?

loop_
_geom_bond_atom_site_label_1
_geom_bond_atom_site_label_2
_geom_bond_distance
_geom_bond_site_symmetry_2
_geom_bond_publ_flag
Ru1 O4 2.085(2) . ?
Ru1 O3 2.0930(19) . ?
Ru1 N4 2.054(2) . ?
Ru1 N5 2.029(3) . ?
Ru1 N3 2.028(2) . ?
Ru1 N2 2.048(2) . ?
P1 F2 1.581(2) . ?
P1 F4 1.555(3) . ?
P1 F6 1.581(2) . ?
P1 F3 1.594(2) . ?
P1 F5 1.584(3) . ?
P1 F1 1.586(2) . ?
O4 C12 1.244(4) . ?
O3 C10 1.289(4) . ?
N4 C34 1.358(4) . ?
N4 C38 1.343(4) . ?
N5 C33 1.367(4) . ?
N5 C29 1.345(4) . ?
N3 C24 1.359(4) . ?
N3 C28 1.345(4) . ?
N2 C23 1.361(4) . ?
N2 C19 1.340(4) . ?
O5 C12 1.341(4) . ?
O5 C13 1.429(4) . ?
O2 C2 1.193(5) . ?
C10 C11 1.372(4) . ?
C10 C3 1.501(4) . ?
O1 C1 1.364(4) . ?
O1 C2 1.377(4) . ?
C34 C33 1.469(4) . ?
C34 C35 1.383(4) . ?
C33 C32 1.382(5) . ?
C32 H32 0.9300 . ?
C32 C31 1.367(5) . ?
C31 H31 0.9300 . ?
C31 C30 1.366(5) . ?
C30 H30 0.9300 . ?
C30 C29 1.365(5) . ?
C29 H29 0.9300 . ?
C35 H35 0.9300 . ?
C35 C36 1.370(5) . ?
C36 H36 0.9300 . ?
C36 C37 1.359(5) . ?
C37 H37 0.9300 . ?
C37 C38 1.374(5) . ?
C38 H38 0.9300 . ?
C24 C25 1.391(4) . ?
C24 C23 1.466(4) . ?
C25 H25 0.9300 . ?
C25 C26 1.367(5) . ?
C26 H26 0.9300 . ?
C26 C27 1.368(5) . ?
C27 H27 0.9300 . ?
C27 C28 1.369(5) . ?
C28 H28 0.9300 . ?
C23 C22 1.373(4) . ?
C22 H22 0.9300 . ?
C22 C21 1.369(5) . ?
C21 H21 0.9300 . ?
C21 C20 1.374(5) . ?
C20 H20 0.9300 . ?
C20 C19 1.365(4) . ?
C19 H19 0.9300 . ?
C12 C11 1.400(4) . ?
C13 H13A 0.9700 . ?
C13 H13B 0.9700 . ?
C13 C14 1.496(5) . ?
C14 H14A 0.9600 . ?
C14 H14B 0.9600 . ?
C14 H14C 0.9600 . ?
C11 H11 0.9300 . ?
C3 C4 1.354(4) . ?
C3 C2 1.455(5) . ?
C4 H4 0.9300 . ?
C4 C9 1.417(4) . ?
C9 C5 1.397(4) . ?
C9 C1 1.383(4) . ?
C5 H5 0.9300 . ?
C5 C6 1.360(5) . ?
C6 H6 0.9300 . ?
C6 C7 1.419(5) . ?
C7 C8 1.400(5) . ?
C7 N1 1.368(4) . ?
C8 H8 0.9300 . ?
C8 C1 1.374(4) . ?
N1 C17 1.508(6) . ?
N1 C15 1.469(5) . ?
C17 H17A 0.9700 . ?
C17 H17B 0.9700 . ?
C17 C18 1.463(7) . ?
C18 H18A 0.9600 . ?
C18 H18B 0.9600 . ?
C18 H18C 0.9600 . ?
C15 H15A 0.9700 . ?
C15 H15B 0.9700 . ?
C15 C16 1.486(7) . ?
C16 H16A 0.9600 . ?
C16 H16B 0.9600 . ?
C16 H16C 0.9600 . ?

loop_
_geom_hbond_atom_site_label_D
_geom_hbond_atom_site_label_H
_geom_hbond_atom_site_label_A
_geom_hbond_distance_DH
_geom_hbond_distance_HA
_geom_hbond_distance_DA
_geom_hbond_angle_DHA
_geom_hbond_site_symmetry_A
C28 H28 F4 0.93 2.51 3.141(4) 125.5 .

loop_
_geom_torsion_atom_site_label_1
_geom_torsion_atom_site_label_2
_geom_torsion_atom_site_label_3
_geom_torsion_atom_site_label_4
_geom_torsion
_geom_torsion_site_symmetry_1
_geom_torsion_site_symmetry_2
_geom_torsion_site_symmetry_3
_geom_torsion_site_symmetry_4
_geom_torsion_publ_flag
Ru1 O4 C12 O5 -174.4(2) . . . . ?
Ru1 O4 C12 C11 5.9(5) . . . . ?
Ru1 O3 C10 C11 12.0(4) . . . . ?
Ru1 O3 C10 C3 -168.60(19) . . . . ?
Ru1 N4 C34 C33 -2.8(3) . . . . ?
Ru1 N4 C34 C35 178.9(2) . . . . ?
Ru1 N4 C38 C37 179.4(2) . . . . ?
Ru1 N5 C33 C34 2.0(3) . . . . ?
Ru1 N5 C33 C32 -178.8(3) . . . . ?
Ru1 N5 C29 C30 179.2(3) . . . . ?
Ru1 N3 C24 C25 -170.4(3) . . . . ?
Ru1 N3 C24 C23 7.7(3) . . . . ?
Ru1 N3 C28 C27 167.6(3) . . . . ?
Ru1 N2 C23 C24 5.1(3) . . . . ?
Ru1 N2 C23 C22 -173.8(3) . . . . ?
Ru1 N2 C19 C20 172.8(3) . . . . ?
O4 C12 C11 C10 -8.4(6) . . . . ?
O3 C10 C11 C12 -2.3(6) . . . . ?
O3 C10 C3 C4 4.3(4) . . . . ?
O3 C10 C3 C2 -176.2(3) . . . . ?
N4 C34 C33 N5 0.5(4) . . . . ?
N4 C34 C33 C32 -178.6(3) . . . . ?
N4 C34 C35 C36 1.5(5) . . . . ?
N5 C33 C32 C31 -0.1(6) . . . . ?
N3 C24 C25 C26 1.7(5) . . . . ?
N3 C24 C23 N2 -8.4(4) . . . . ?
N3 C24 C23 C22 170.4(3) . . . . ?
N2 C23 C22 C21 -0.2(6) . . . . ?
O5 C12 C11 C10 171.8(3) . . . . ?
C10 C3 C4 C9 179.4(3) . . . . ?
C10 C3 C2 O2 3.6(8) . . . . ?
C10 C3 C2 O1 -176.9(3) . . . . ?
C34 N4 C38 C37 0.4(5) . . . . ?
C34 C33 C32 C31 178.9(4) . . . . ?
C34 C35 C36 C37 0.7(6) . . . . ?
C33 N5 C29 C30 0.3(5) . . . . ?
C33 C34 C35 C36 -176.7(3) . . . . ?
C33 C32 C31 C30 -0.4(7) . . . . ?
C32 C31 C30 C29 0.9(7) . . . . ?
C31 C30 C29 N5 -0.9(6) . . . . ?
C29 N5 C33 C34 -178.9(3) . . . . ?
C29 N5 C33 C32 0.2(5) . . . . ?
C35 C34 C33 N5 178.8(3) . . . . ?
C35 C34 C33 C32 -0.3(5) . . . . ?
C35 C36 C37 C38 -2.2(6) . . . . ?
C36 C37 C38 N4 1.7(5) . . . . ?
C38 N4 C34 C33 176.3(3) . . . . ?
C38 N4 C34 C35 -2.0(4) . . . . ?
C24 N3 C28 C27 -1.2(5) . . . . ?
C24 C25 C26 C27 -1.4(6) . . . . ?
C24 C23 C22 C21 -178.9(4) . . . . ?
C25 C24 C23 N2 169.6(3) . . . . ?
C25 C24 C23 C22 -11.6(5) . . . . ?
C25 C26 C27 C28 -0.1(6) . . . . ?
C26 C27 C28 N3 1.5(6) . . . . ?
C28 N3 C24 C25 -0.4(5) . . . . ?
C28 N3 C24 C23 177.6(3) . . . . ?
C23 N2 C19 C20 -1.3(5) . . . . ?
C23 C24 C25 C26 -176.2(4) . . . . ?
C23 C22 C21 C20 -0.4(6) . . . . ?
C22 C21 C20 C19 0.1(6) . . . . ?
C21 C20 C19 N2 0.8(5) . . . . ?
C19 N2 C23 C24 179.9(3) . . . . ?
C19 N2 C23 C22 1.0(5) . . . . ?
C12 O5 C13 C14 -178.8(3) . . . . ?
C13 O5 C12 O4 5.0(5) . . . . ?
C13 O5 C12 C11 -175.2(3) . . . . ?
C11 C10 C3 C4 -176.2(3) . . . . ?
C11 C10 C3 C2 3.3(5) . . . . ?
C3 C10 C11 C12 178.3(3) . . . . ?
C3 C4 C9 C5 177.9(3) . . . . ?
C3 C4 C9 C1 -2.3(5) . . . . ?
C4 C3 C2 O2 -176.9(6) . . . . ?
C4 C3 C2 O1 2.7(6) . . . . ?
C4 C9 C5 C6 179.5(3) . . . . ?
C4 C9 C1 O1 2.3(5) . . . . ?
C4 C9 C1 C8 -178.7(3) . . . . ?
C9 C5 C6 C7 -1.3(6) . . . . ?
C5 C9 C1 O1 -178.0(3) . . . . ?
C5 C9 C1 C8 1.1(5) . . . . ?
C5 C6 C7 C8 2.1(5) . . . . ?
C5 C6 C7 N1 -177.5(4) . . . . ?
C6 C7 C8 C1 -1.3(5) . . . . ?
C6 C7 N1 C17 176.1(4) . . . . ?
C6 C7 N1 C15 -6.6(6) . . . . ?
C7 C8 C1 O1 178.8(3) . . . . ?
C7 C8 C1 C9 -0.3(5) . . . . ?
C7 N1 C17 C18 89.9(5) . . . . ?
C7 N1 C15 C16 -77.3(5) . . . . ?
C8 C7 N1 C17 -3.5(6) . . . . ?
C8 C7 N1 C15 173.8(4) . . . . ?
C1 O1 C2 O2 176.8(5) . . . . ?
C1 O1 C2 C3 -2.8(6) . . . . ?
C1 C9 C5 C6 -0.3(5) . . . . ?
C2 O1 C1 C9 0.3(5) . . . . ?
C2 O1 C1 C8 -178.8(4) . . . . ?
C2 C3 C4 C9 -0.2(5) . . . . ?
N1 C7 C8 C1 178.3(3) . . . . ?
C17 N1 C15 C16 100.1(5) . . . . ?
C15 N1 C17 C18 -87.5(5) . . . . ?
